data_2003762
loop_
_publ_author_name
'ElBelghitti, A. A.'
'Elmarzouki, A.'
'Boukhari, A.'
'Holt, E. M.'

_publ_section_title
;
 \s-Dibarium Pyrophosphate
;
_journal_issue 8
_journal_name_full 'Acta Crystallographica Section C'
_journal_page_first 1478
_journal_page_last 1480
_journal_paper_doi 10.1107/S0108270195001739
_journal_volume 51
_journal_year 1995
_chemical_formula_moiety 'Ba2 O7 P2'
_chemical_formula_sum 'Ba2 O7 P2'
_chemical_formula_weight 448.6
_chemical_name_systematic
;
\s-Dibarium Diphosphate
;
_space_group_IT_number 189
_symmetry_cell_setting hexagonal
_symmetry_space_group_name_Hall 'P -6 -2'
_symmetry_space_group_name_H-M 'P -6 2 m'
_cell_angle_alpha 90.0
_cell_angle_beta 90.0
_cell_angle_gamma 120.0
_cell_formula_units_Z 3
_cell_length_a 9.415(1)
_cell_length_b 9.415(1)
_cell_length_c 7.078(1)
_cell_measurement_reflns_used 45
_cell_measurement_temperature 298
_cell_measurement_theta_max 17.0
_cell_measurement_theta_min 11.0
_cell_volume 543.35(11)
_computing_cell_refinement 'XSCANS (Siemens, 1992)'
_computing_data_collection 'XSCANS (Siemens, 1992)'
_computing_data_reduction 'XSCANS (Siemens, 1992)'
_computing_molecular_graphics 'XP (Siemens, 1990)'
_computing_structure_refinement 'SHELXS86 (Sheldrick, 1990)'
_computing_structure_solution 'SHELXS86 (Sheldrick, 1990)'
_diffrn_ambient_temperature 298
_diffrn_measurement_device 'Syntex P4 four-circle'
_diffrn_measurement_method \q/2\q
_diffrn_radiation_monochromator 'highly oriented graphite crystal'
_diffrn_radiation_source 'fine-focus sealed tube'
_diffrn_radiation_type MoK\a
_diffrn_radiation_wavelength 0.71073
_diffrn_reflns_av_R_equivalents 0.0388
_diffrn_reflns_limit_h_max 11
_diffrn_reflns_limit_h_min -1
_diffrn_reflns_limit_k_max 1
_diffrn_reflns_limit_k_min -13
_diffrn_reflns_limit_l_max 9
_diffrn_reflns_limit_l_min -1
_diffrn_reflns_number 1552
_diffrn_reflns_theta_max 30
_diffrn_reflns_theta_min 1.75
_diffrn_standards_decay_% 0
_diffrn_standards_interval_count 97
_diffrn_standards_number 3
_exptl_absorpt_coefficient_mu 11.234
_exptl_absorpt_correction_T_max 0.698
_exptl_absorpt_correction_T_min 0.547
_exptl_absorpt_correction_type semi-empirical
_exptl_crystal_colour colorless
_exptl_crystal_density_diffrn 4.113
_exptl_crystal_description chunk
_exptl_crystal_F_000 594
_exptl_crystal_size_max 0.2
_exptl_crystal_size_mid 0.2
_exptl_crystal_size_min 0.2
_refine_diff_density_max 2.07
_refine_diff_density_min -1.38
_refine_ls_extinction_method none
_refine_ls_goodness_of_fit_obs 0.90
_refine_ls_matrix_type full
_refine_ls_number_parameters 41
_refine_ls_number_reflns 563
_refine_ls_R_factor_obs .0254
_refine_ls_shift/esd_max 1.263
_refine_ls_shift/esd_mean 0.049
_refine_ls_structure_factor_coef F
_refine_ls_weighting_details 'w = 1/[\s^2^(F) + 0.0008F^2^]'
_refine_ls_weighting_scheme calc
_refine_ls_wR_factor_obs .0333
_reflns_number_observed 563
_reflns_number_total 595
_reflns_observed_criterion F>4.0\s(F)
_cod_data_source_file br1095.cif
_cod_data_source_block holt_compound_1
_cod_depositor_comments
;
The following automatic conversions were performed:

'_refine_ls_weighting_scheme' value 'w = 1/[\s^2^(F) + 0.0008F^2^]'
was changed to 'calc'. New tag '_refine_ls_weighting_details' was
created. The value of the new tag was set to 'w = 1/[\s^2^(F) +
0.0008F^2^]'.

Automatic conversion script
Id: cif_fix_values 3143 2015-03-26 13:38:13Z robertas 
;
_cod_original_cell_volume 543.40(10)
_cod_database_code 2003762

loop_
_symmetry_equiv_pos_as_xyz
x,y,z
-y,x-y,z
-x+y,-x,z
x,y,-z
-y,x-y,-z
-x+y,-x,-z
y,x,-z
x-y,-y,-z
-x,-x+y,-z
y,x,z
x-y,-y,z
-x,-x+y,z

loop_
_atom_site_aniso_label
_atom_site_aniso_U_11
_atom_site_aniso_U_12
_atom_site_aniso_U_13
_atom_site_aniso_U_22
_atom_site_aniso_U_23
_atom_site_aniso_U_33
Ba(1) 0.013(1) 0 0 0.013(1) 0.006(1) 0.022(1)
Ba(2) 0.017(1) 0 0 0.024(1) 0.012(1) 0.018(1)
P(1) 0.022(1) 0 0 0.022(1) 0.011(1) 0.009(1)
P(2) 0.021(1) 0 0 0.021(1) 0.011(1) 0.011(1)
O(12) 0.014(2) 0 -0.002(4) 0.019(3) 0.009(2) 0.128(10)
O(22) 0.032(3) 0.015(4) -0.019(4) 0.036(3) -0.009(3) 0.110(7)
O(11) 0.022(7) 0 0 0.063(20) 0.031(10) 0.000(8)
O(21) 0.083(31) 0 0 0.062(27) 0.049(21) 0.095(26)

loop_
_atom_site_label
_atom_site_fract_x
_atom_site_fract_y
_atom_site_fract_z
_atom_site_U_iso_or_equiv
_atom_site_thermal_displace_type
Ba(1) 0.3822(1) 0.3822(1) 0.5000 .016(1) Uani
Ba(2) 0.2888(1) 0 0 .019(1) Uani
P(1) 0 0 0.2871(5) .017(1) Uani
P(2) 0.6667 0.3333 -0.7835(3) .018(1) Uani
O(12) -0.1528(8) 0 0.2314(16) .053(4) Uani
O(22) 0.5112(8) 0.1880(7) -0.7212(12) .071(3) Uani
O(11) -0.076(2) 0 0.5000 .024(11) Uani
O(21) 0.374(6) -0.372(6) 0 .07(2) Uani

loop_
_atom_type_symbol
_atom_type_scat_source
_atom_type_scat_dispersion_real
_atom_type_scat_dispersion_imag
Ba 'International Tables Vol C Tables 4.2.6.8 and 6.1.1.4' -0.613 2.282
P 'International Tables Vol C Tables 4.2.6.8 and 6.1.1.4' 0.09 0.095
O 'International Tables Vol C Tables 4.2.6.8 and 6.1.1.4' 0.008 0.006

loop_
_geom_angle_atom_site_label_1
_geom_angle_atom_site_label_2
_geom_angle_atom_site_label_3
_geom_angle_site_symmetry_1
_geom_angle_site_symmetry_3
_geom_angle
_geom_angle_publ_flag
O(12) Ba(1) O(12) 12_555 9_556 82.7(4) no
O(12) Ba(1) O(22) 12_555 1_556 65.70(10) no
O(12) Ba(1) O(22) 9_556 1_556 105.10(10) no
O(12) Ba(1) O(22) 12_555 3_666 97.6(2) no
O(12) Ba(1) O(22) 9_556 3_666 148.00(10) no
O(22) Ba(1) O(22) 1_556 3_666 48.5(2) no
O(12) Ba(1) O(22) 12_555 4_555 105.10(10) no
O(12) Ba(1) O(22) 9_556 4_555 65.70(10) no
O(22) Ba(1) O(22) 1_556 4_555 61.1(3) no
O(22) Ba(1) O(22) 3_666 4_55 83.5(2) no
O(12) Ba(1) O(22) 12_555 6_665 148.00(10) no
O(12) Ba(1) O(22) 9_556 6_665 97.6(2) no
O(22) Ba(1) O(22) 1_556 6_665 83.5(2) no
O(22) Ba(1) O(22) 3_666 6_665 65.5(3) no
O(22) Ba(1) O(22) 4_555 6_665 48.5(2) no
O(12) Ba(1) O(22) 12_555 7_555 105.10(10) no
O(12) Ba(1) O(22) 9_556 7_555 65.70(10) no
O(22) Ba(1) O(22) 1_556 7_555 168.6(2) no
O(22) Ba(1) O(22) 3_666 7_555 142.50(10) no
O(22) Ba(1) O(22) 4_555 7_555 117.6(3) no
O(22) Ba(1) O(22) 6_665 7_555 104.1(2) no
O(12) Ba(1) O(22) 12_555 9_665 148.00(10) no
O(12) Ba(1) O(22) 9_556 9_665 97.6(2) no
O(22) Ba(1) O(22) 1_556 9_665 142.50(10) no
O(22) Ba(1) O(22) 3_666 9_665 98.5(3) no
O(22) Ba(1) O(22) 4_555 9_665 104.1(2) no
O(22) Ba(1) O(22) 6_665 9_665 64.0(2) no
O(22) Ba(1) O(22) 7_555 9_665 48.5(2) no
O(12) Ba(1) O(22) 12_555 10_556 65.70(10) no
O(12) Ba(1) O(22) 9_556 10_556 105.10(10) no
O(22) Ba(1) O(22) 1_556 10_556 117.6(3) no
O(22) Ba(1) O(22) 3_666 10_556 104.1(2) no
O(22) Ba(1) O(22) 4_555 10_556 168.6(2) no
O(22) Ba(1) O(22) 6_665 10_556 142.50(10) no
O(22) Ba(1) O(22) 7_555 10_556 61.1(3) no
O(22) Ba(1) O(22) 9_665 10_556 83.5(2) no
O(12) Ba(1) O(22) 12_555 12_666 97.6(2) no
O(12) Ba(1) O(22) 9_556 12_666 148.00(10) no
O(22) Ba(1) O(22) 1_556 12_666 104.1(2) no
O(22) Ba(1) O(22) 3_666 12_666 64.0(2) no
O(22) Ba(1) O(22) 4_555 12_666 142.50(10) no
O(22) Ba(1) O(22) 6_665 12_666 98.5(3) no
O(22) Ba(1) O(22) 7_555 12_666 83.5(2) no
O(22) Ba(1) O(22) 9_665 12_666 65.5(3) no
O(22) Ba(1) O(22) 10_556 12_666 48.5(2) no
O(12) Ba(1) O(11) 12_555 12_655 41.4(2) no
O(12) Ba(1) O(11) 9_556 12_655 41.4(2) no
O(22) Ba(1) O(11) 1_556 12_655 84.30(10) no
O(22) Ba(1) O(11) 3_666 12_655 130.80(10) no
O(22) Ba(1) O(11) 4_555 12_655 84.30(10) no
O(22) Ba(1) O(11) 6_665 12_655 130.80(10) no
O(22) Ba(1) O(11) 7_555 12_655 84.30(10) no
O(22) Ba(1) O(11) 9_665 12_655 130.80(10) no
O(22) Ba(1) O(11) 10_556 12_655 84.30(10) no
O(22) Ba(1) O(11) 12_666 12_655 130.80(10) no
O(12) Ba(2) O(12) 10_555 12_555 51.5(3) no
O(12) Ba(2) O(12) 10_555 7_555 69.6(4) no
O(12) Ba(2) O(12) 12_555 7_555 91.6(3) no
O(12) Ba(2) O(12) 10_555 9_555 91.6(3) no
O(12) Ba(2) O(12) 12_555 9_555 69.6(4) no
O(12) Ba(2) O(12) 7_555 9_555 51.5(3) no
O(12) Ba(2) O(22) 10_555 1_556 97.9(2) no
O(12) Ba(2) O(22) 12_555 1_556 70.0(2) no
O(12) Ba(2) O(22) 7_555 1_556 161.6(2) no
O(12) Ba(2) O(22) 9_555 1_556 118.0(2) no
O(12) Ba(2) O(22) 10_555 4_554 161.6(2) no
O(12) Ba(2) O(22) 12_555 4_554 118.0(2) no
O(12) Ba(2) O(22) 7_555 4_554 97.9(2) no
O(12) Ba(2) O(22) 9_555 4_554 70.0(2) no
O(22) Ba(2) O(22) 1_556 4_554 90.6(3) no
O(12) Ba(2) O(22) 10_555 8_554 118.0(2) no
O(12) Ba(2) O(22) 12_555 8_554 161.6(2) no
O(12) Ba(2) O(22) 7_555 8_554 70.0(2) no
O(12) Ba(2) O(22) 9_555 8_554 97.9(3) no
O(22) Ba(2) O(22) 1_556 8_554 128.4(3) no
O(22) Ba(2) O(22) 4_554 8_554 67.1(3) no
O(12) Ba(2) O(22) 10_555 11_556 70.0(2) no
O(12) Ba(2) O(22) 12_555 11_556 97.9(3) no
O(12) Ba(2) O(22) 7_555 11_556 118.0(2) no
O(12) Ba(2) O(22) 9_555 11_556 161.6(2) no
O(22) Ba(2) O(22) 1_556 11_556 67.1(3) no
O(22) Ba(2) O(22) 4_554 11_556 128.4(3) no
O(22) Ba(2) O(22) 8_554 11_556 90.6(3) no
O(12) Ba(2) O(21) 10_555 2_545 99.6(7) no
O(12) Ba(2) O(21) 12_555 2_545 142.7(3) no
O(12) Ba(2) O(21) 7_555 2_545 99.6(7) no
O(12) Ba(2) O(21) 9_555 2_545 142.7(3) no
O(22) Ba(2) O(21) 1_556 2_545 95.7(6) no
O(22) Ba(2) O(21) 4_554 2_545 95.7(6) no
O(22) Ba(2) O(21) 8_554 2_545 45.6(2) no
O(22) Ba(2) O(21) 11_556 2_545 45.6(2) no
O(12) Ba(2) O(21) 10_555 12_665 142.7(2) no
O(12) Ba(2) O(21) 12_555 12_665 99.6(3) no
O(12) Ba(2) O(21) 7_555 12_665 142.7(2) no
O(12) Ba(2) O(21) 9_555 12_665 99.6(3) no
O(22) Ba(2) O(21) 1_556 12_665 45.60(10) no
O(22) Ba(2) O(21) 4_554 12_665 45.60(10) no
O(22) Ba(2) O(21) 8_554 12_665 95.7(2) no
O(22) Ba(2) O(21) 11_556 12_665 95.7(2) no
O(21) Ba(2) O(21) 2_545 12_665 92.8(9) no
O(12) P(1) O(11) . . 80.1(8) no
O(12) P(1) O(11) 10_555 10_555 80.1(8) no
O(12) P(1) O(11) 12_555 12_655 80.1(8) no
O(12) P(1) O(12) . 10_555 113.3(4) no
O(12) P(1) O(12) . 12_555 113.3(4) no
O(12) P(1) O(12) 10_555 12_555 113.3(4) no
O(11) P(1) O(12) . 12_555 116.4(5) no
O(11) P(1) O(12) . 10_555 116.4(5) no
O(12) P(1) O(11) . 10_555 116.4(5) no
O(12) P(1) O(11) 10_555 12_655 116.4(5) no
O(12) P(1) O(11) 12_555 10_555 116.4(5) no
O(12) P(1) O(11) . 12_655 116.4(5) no
O(22) P(2) O(22) . 2_655 111.6(3) no
O(22) P(2) O(22) . 3_665 111.6(4) no
O(22) P(2) O(22) 2_655 3_665 111.6(3) no
O(22) P(2) O(21) 3_665 11_554 105.(2) no
O(22) P(2) O(21) 2_655 12_664 105.0(8) no
O(22) P(2) O(21) . 10_654 105.0(14) no
O(22) P(2) O(21) 3_665 12_664 126.9(9) no
O(22) P(2) O(21) 2_655 10_654 127.(2) no
O(22) P(2) O(21) . 11_554 127.0(13) no
O(22) P(2) O(21) 2_655 11_554 88.(2) no
O(22) P(2) O(21) . 12_664 87.7(19) no
O(22) P(2) O(21) 3_665 10_654 88.(2) no
P(1) O(11) P(1) . 4_556 130.0(10) yes
P(2) O(21) P(2) 8_554 10_546 134(4) yes

loop_
_geom_bond_atom_site_label_1
_geom_bond_atom_site_label_2
_geom_bond_site_symmetry_2
_geom_bond_distance
_geom_bond_publ_flag
Ba(1) O(12) 12_555 2.878(9) yes
Ba(1) O(12) 9_556 2.878(9) yes
Ba(1) O(22) 1_556 3.080(9) yes
Ba(1) O(22) 3_666 2.893(7) yes
Ba(1) O(22) 4_555 3.080(9) yes
Ba(1) O(22) 6_665 2.893(7) yes
Ba(1) O(22) 7_555 3.080(9) yes
Ba(1) O(22) 9_665 2.893(7) yes
Ba(1) O(22) 10_556 3.080(9) yes
Ba(1) O(22) 12_666 2.893(7) yes
Ba(1) O(11) 9_555 2.89(2) yes
Ba(2) O(12) 10_555 2.869(6) yes
Ba(2) O(12) 12_555 2.869(6) yes
Ba(2) O(12) 7_555 2.869(6) yes
Ba(2) O(12) 9_555 2.869(6) yes
Ba(2) O(22) 1_556 2.776(7) yes
Ba(2) O(22) 4_554 2.776(7) yes
Ba(2) O(22) 8_554 2.776(8) yes
Ba(2) O(22) 11_556 2.776(8) yes
Ba(2) O(21) 2_545 2.86(7) yes
Ba(2) O(21) 12_665 2.86(6) yes
P(1) O(12) . 1.492(8) yes
P(1) O(12) 10_555 1.492(8) no
P(1) O(12) 12_555 1.492(8) no
P(1) O(11) . 1.666(10) yes
P(1) O(11) 10_555 1.666(10) no
P(1) O(11) 12_655 1.666(10) no
P(2) O(22) . 1.485(5) yes
P(2) O(22) 2_655 1.485(8) no
P(2) O(22) 3_665 1.486(5) no
P(2) O(21) 10_654 1.66(3) yes
P(2) O(21) 11_554 1.662(18) no
P(2) O(21) 12_664 1.662(18) no
